data_7035268
loop_
_publ_author_name
'Li, Lu-Lu'
'Han, Hua-Yan'
'Wang, Yong-Hui'
'Tan, Hua-Qiao'
'Zang, Hong-Ying'
'Li, Yang-Guang'

_publ_section_title
;
 Construction of polyoxometalates from dynamic lacunary polyoxotungstate
 building blocks and lanthanide linkers.
;
_journal_issue 25
_journal_name_full 'Dalton transactions (Cambridge, England : 2003)'
_journal_page_first 11429
_journal_page_last 11436
_journal_paper_doi 10.1039/c5dt00686d
_journal_volume 44
_journal_year 2015
_chemical_formula_sum 'C12 H138 K2 Li16 N2 Na6 O209 Sb10 Tb4 W36'
_chemical_formula_weight 12454.20
_chemical_name_systematic
;
 ?
;
_space_group_crystal_system monoclinic
_space_group_IT_number 14
_space_group_name_Hall '-P 2yn'
_space_group_name_H-M_alt 'P 1 21/n 1'
_symmetry_space_group_name_Hall '-P 2yn'
_symmetry_space_group_name_H-M 'P 1 21/n 1'
_atom_sites_solution_hydrogens geom
_audit_creation_method SHELXL-2014
_audit_update_record
;
2015-04-17 deposited with the CCDC.
2015-05-11 downloaded from the CCDC.
;
_cell_angle_alpha 90
_cell_angle_beta 77.005(2)
_cell_angle_gamma 90
_cell_formula_units_Z 2
_cell_length_a 15.1737(14)
_cell_length_b 23.009(2)
_cell_length_c 32.566(3)
_cell_measurement_reflns_used 64658
_cell_measurement_temperature 296(2)
_cell_measurement_theta_max 25.0336
_cell_measurement_theta_min 2.2465
_cell_volume 11078.6(17)
_computing_cell_refinement PROCESS-AUTO
_computing_data_collection PROCESS-AUTO
_computing_data_reduction CrystalStructure
_computing_structure_refinement 'SHELXL-2014 (Sheldrick, 2014)'
_diffrn_ambient_temperature 296(2)
_diffrn_measured_fraction_theta_full 0.972
_diffrn_measured_fraction_theta_max 0.999
_diffrn_measurement_device_type Oscillation
_diffrn_measurement_method 0.01
_diffrn_radiation_type MoK\a
_diffrn_radiation_wavelength 0.71073
_diffrn_reflns_av_R_equivalents 0.1262
_diffrn_reflns_av_unetI/netI 0.1393
_diffrn_reflns_laue_measured_fraction_full 0.972
_diffrn_reflns_laue_measured_fraction_max 0.999
_diffrn_reflns_limit_h_max 17
_diffrn_reflns_limit_h_min -18
_diffrn_reflns_limit_k_max 27
_diffrn_reflns_limit_k_min -26
_diffrn_reflns_limit_l_max 32
_diffrn_reflns_limit_l_min -38
_diffrn_reflns_number 63232
_diffrn_reflns_point_group_measured_fraction_full 0.972
_diffrn_reflns_point_group_measured_fraction_max 0.999
_diffrn_reflns_theta_full 25.242
_diffrn_reflns_theta_max 25.000
_diffrn_reflns_theta_min 1.559
_diffrn_source 'Rigaku R-AXIS RAPID IP'
_exptl_absorpt_coefficient_mu 21.217
_exptl_absorpt_correction_T_max 0.101
_exptl_absorpt_correction_T_min 0.089
_exptl_absorpt_correction_type multi-scan
_exptl_absorpt_process_details 'ABSCOR by T.Higashi 8 March, 1995'
_exptl_crystal_colour yellow
_exptl_crystal_density_diffrn 3.733
_exptl_crystal_description block
_exptl_crystal_F_000 10964
_exptl_crystal_size_max 0.220
_exptl_crystal_size_mid 0.210
_exptl_crystal_size_min 0.200
_platon_squeeze_details
;
;
_refine_diff_density_max 2.846
_refine_diff_density_min -2.634
_refine_diff_density_rms 0.475
_refine_ls_extinction_coef 0.000048(4)
_refine_ls_extinction_expression Fc^*^=kFc[1+0.001xFc^2^\l^3^/sin(2\q)]^-1/4^
_refine_ls_extinction_method SHELXL
_refine_ls_goodness_of_fit_ref 0.941
_refine_ls_hydrogen_treatment constr
_refine_ls_matrix_type full
_refine_ls_number_parameters 1093
_refine_ls_number_reflns 19489
_refine_ls_number_restraints 531
_refine_ls_restrained_S_all 0.932
_refine_ls_R_factor_all 0.0936
_refine_ls_R_factor_gt 0.0550
_refine_ls_shift/su_max 0.001
_refine_ls_shift/su_mean 0.000
_refine_ls_structure_factor_coef Fsqd
_refine_ls_weighting_details 'w=1/[\s^2^(Fo^2^)+(0.0506P)^2^] where P=(Fo^2^+2Fc^2^)/3'
_refine_ls_weighting_scheme calc
_refine_ls_wR_factor_gt 0.1266
_refine_ls_wR_factor_ref 0.1405
_reflns_Friedel_coverage 0.000
_reflns_number_gt 12211
_reflns_number_total 19489
_reflns_threshold_expression 'I > 2\s(I)'
_cod_data_source_file c5dt00686d2.cif
_cod_data_source_block Tb-3
_cod_depositor_comments 'Adding full bibliography for 7035268--7035272.cif.'
_cod_original_cell_volume 11078.7(17)
_cod_database_code 7035268
_audit_block_doi 10.5517/cc13z4px
_shelx_space_group_comment
;
The symmetry employed for this shelxl refinement is uniquely defined
by the following loop, which should always be used as a source of
symmetry information in preference to the above space-group names.
They are only intended as comments.
;
_shelx_estimated_absorpt_t_min 0.089
_shelx_estimated_absorpt_t_max 0.101
_shelxl_version_number 2014-3

loop_
_space_group_symop_operation_xyz
'x, y, z'
'-x+1/2, y+1/2, -z+1/2'
'-x, -y, -z'
'x-1/2, -y-1/2, z-1/2'

loop_
_atom_site_label
_atom_site_type_symbol
_atom_site_fract_x
_atom_site_fract_y
_atom_site_fract_z
_atom_site_U_iso_or_equiv
_atom_site_adp_type
_atom_site_occupancy
_atom_site_site_symmetry_order
_atom_site_calc_flag
_atom_site_refinement_flags_posn
_atom_site_refinement_flags_adp
_atom_site_refinement_flags_occupancy
_atom_site_disorder_assembly
_atom_site_disorder_group
W4 W 0.07367(6) 0.54460(4) 0.42853(3) 0.0133(2) Uani 1 1 d . . . . .
W5 W 0.26098(6) 0.59911(4) 0.67844(3) 0.0206(2) Uani 1 1 d . . . . .
W6 W -0.19255(6) 0.67688(4) 0.46894(3) 0.0189(2) Uani 1 1 d . . . . .
W7 W -0.22018(6) 0.52636(4) 0.77413(3) 0.0178(2) Uani 1 1 d . . . . .
W8 W -0.10084(6) 0.73300(4) 0.60274(3) 0.0159(2) Uani 1 1 d . . . . .
W9 W -0.04004(7) 0.78481(4) 0.50555(3) 0.0198(2) Uani 1 1 d . . . . .
W10 W 0.11946(6) 0.73872(4) 0.55250(3) 0.0177(2) Uani 1 1 d . . . . .
W11 W -0.04708(7) 0.65878(4) 0.85076(3) 0.0244(2) Uani 1 1 d . . . . .
W12 W -0.16055(7) 0.51433(4) 0.86759(3) 0.0245(2) Uani 1 1 d . . . . .
W13 W 0.05392(7) 0.68953(4) 0.41713(3) 0.0184(2) Uani 1 1 d . . . . .
W14 W -0.09305(7) 0.41533(4) 0.79034(3) 0.0219(2) Uani 1 1 d . . . . .
W15 W 0.10638(7) 0.68484(4) 0.76137(3) 0.0219(2) Uani 1 1 d . . . . .
W16 W 0.21414(6) 0.63474(4) 0.46185(3) 0.0168(2) Uani 1 1 d . . . . .
W17 W -0.11159(6) 0.67051(4) 0.75849(3) 0.0177(2) Uani 1 1 d . . . . .
W18 W -0.25553(6) 0.62408(4) 0.56630(3) 0.0152(2) Uani 1 1 d . . . . .
Tb1 Tb -0.14192(7) 0.58039(5) 0.65881(3) 0.0137(2) Uani 1 1 d . . . . .
Tb2 Tb -0.18603(7) 0.52258(5) 0.48450(4) 0.0193(3) Uani 1 1 d . . . . .
Sb1 Sb 0.02249(10) 0.54350(6) 0.75783(5) 0.0156(3) Uani 1 1 d . . . . .
Sb2 Sb -0.01648(9) 0.61640(6) 0.52970(5) 0.0126(3) Uani 1 1 d . . . . .
Sb3 Sb 0.23285(10) 0.60742(7) 0.56799(5) 0.0186(4) Uani 1 1 d . . . . .
Sb4 Sb 0.05885(10) 0.65723(7) 0.64769(5) 0.0200(4) Uani 1 1 d . . . . .
Sb5 Sb 0.09255(10) 0.50053(6) 0.63367(5) 0.0154(3) Uani 1 1 d . . . . .
W1 W 0.14674(8) 0.43385(5) 0.79234(4) 0.0278(3) Uani 0.94 1 d . U P A 1
W2 W 0.24644(7) 0.56382(5) 0.78871(4) 0.0271(3) Uani 0.94 1 d . U P A 1
W3 W 0.08139(8) 0.52988(5) 0.87238(4) 0.0290(3) Uani 0.94 1 d . U P A 1
O1 O 0.2581(12) 0.4816(8) 0.7885(6) 0.031(5) Uani 0.94 1 d . U P A 1
O2 O 0.1985(12) 0.5640(9) 0.8482(6) 0.033(5) Uani 0.94 1 d . U P A 1
O3 O 0.0766(10) 0.4611(6) 0.8531(5) 0.009(3) Uani 0.94 1 d . U P A 1
O4 O 0.1953(12) 0.3678(8) 0.7983(6) 0.043(5) Uani 0.94 1 d D U P A 1
O5 O 0.3564(13) 0.5876(9) 0.7893(6) 0.049(6) Uani 0.94 1 d . U P A 1
O6 O 0.0893(12) 0.5302(9) 0.9265(6) 0.044(5) Uani 0.94 1 d . U P A 1
W1A W 0.2427(11) 0.4874(8) 0.7660(6) 0.019(4) Uani 0.06 1 d D U P A 2
W2A W 0.1719(11) 0.5938(8) 0.8380(5) 0.018(4) Uani 0.06 1 d D U P A 2
W3A W 0.1293(13) 0.4574(8) 0.8564(6) 0.029(4) Uani 0.06 1 d D U P A 2
O1A O 0.24644(7) 0.56382(5) 0.78871(4) 0.0271(3) Uani 0.06 1 d D . P A 2
O2A O 0.08139(8) 0.52988(5) 0.87238(4) 0.0290(3) Uani 0.06 1 d D . P A 2
O3A O 0.14674(8) 0.43385(5) 0.79234(4) 0.0278(3) Uani 0.06 1 d D . P A 2
O4A O 0.3402(12) 0.4545(11) 0.763(3) 0.028 Uiso 0.06 1 d D U P A 2
O5A O 0.230(3) 0.610(3) 0.8734(7) 0.028 Uiso 0.06 1 d D U P A 2
O6A O 0.067(5) 0.4036(10) 0.8798(9) 0.028 Uiso 0.06 1 d D U P A 2
O7 O 0.0987(10) 0.5255(7) 0.7969(5) 0.027(4) Uani 1 1 d . U . . .
O8 O 0.1753(10) 0.5216(6) 0.6726(5) 0.027(4) Uani 1 1 d . U . . .
O9 O 0.3142(10) 0.6637(7) 0.6885(5) 0.026(4) Uani 1 1 d . U . . .
O10 O 0.3483(11) 0.5626(7) 0.6452(6) 0.037(5) Uani 1 1 d . U . . .
O11 O -0.0717(11) 0.6799(7) 0.4334(5) 0.027(4) Uani 1 1 d . U . . .
O12 O 0.1757(9) 0.5297(6) 0.5831(5) 0.019(4) Uani 1 1 d . U . . .
O13 O 0.1170(9) 0.6558(6) 0.5812(4) 0.015(3) Uani 1 1 d . U . . .
O14 O -0.0898(11) 0.7995(6) 0.5637(5) 0.023(4) Uani 1 1 d . U . . .
O15 O -0.1326(9) 0.6226(6) 0.5138(5) 0.017(4) Uani 1 1 d . U . . .
O16 O -0.0452(10) 0.5370(6) 0.4412(5) 0.022(4) Uani 1 1 d . U . . .
O17 O -0.0108(10) 0.7019(6) 0.5404(5) 0.022(4) Uani 1 1 d . U . . .
O18 O -0.2770(10) 0.6784(6) 0.5205(5) 0.021(4) Uani 1 1 d . U . . .
O19 O -0.1232(9) 0.6943(6) 0.8185(4) 0.016(3) Uani 1 1 d . U . . .
O20 O 0.0950(9) 0.5006(6) 0.4701(4) 0.013(3) Uani 1 1 d . U . . .
O21 O -0.1905(9) 0.7012(6) 0.5825(5) 0.016(3) Uani 1 1 d . U . . .
O22 O 0.1996(9) 0.5833(6) 0.5087(5) 0.018(4) Uani 1 1 d . U . . .
O23 O -0.0378(11) 0.4235(7) 0.7367(5) 0.029(4) Uani 1 1 d . U . . .
O24 O 0.2045(9) 0.5752(6) 0.4262(4) 0.016(3) Uani 1 1 d . U . . .
O25 O 0.0609(10) 0.6228(6) 0.4706(5) 0.020(4) Uani 1 1 d . U . . .
O26 O -0.2215(9) 0.6065(6) 0.4521(4) 0.016(3) Uani 1 1 d . U . . .
O27 O 0.2119(10) 0.7685(7) 0.5671(5) 0.026(4) Uani 1 1 d . U . . .
O28 O -0.1566(10) 0.7689(6) 0.6486(5) 0.022(4) Uani 1 1 d . U . . .
O29 O 0.1855(10) 0.6361(7) 0.7873(5) 0.026(4) Uani 1 1 d . U . . .
O30 O 0.0826(10) 0.7990(6) 0.5234(5) 0.024(4) Uani 1 1 d . U . . .
O31 O 0.1780(9) 0.6901(6) 0.4228(4) 0.015(3) Uani 1 1 d . U . . .
O32 O -0.0689(9) 0.6623(6) 0.6238(5) 0.017(3) Uani 1 1 d . U . . .
O33 O 0.0730(10) 0.6172(6) 0.3923(4) 0.016(3) Uani 1 1 d . U . . .
O34 O -0.1838(10) 0.7230(6) 0.7482(5) 0.019(4) Uani 1 1 d . U . . .
O35 O 0.0299(10) 0.7552(7) 0.6015(5) 0.028(4) Uani 1 1 d . U . . .
O36 O 0.1312(10) 0.6360(7) 0.7160(5) 0.021(4) Uani 1 1 d . U . . .
O37 O 0.1788(9) 0.6961(6) 0.5055(5) 0.018(4) Uani 1 1 d . U . . .
O38 O 0.3266(10) 0.6463(6) 0.4489(5) 0.023(4) Uani 1 1 d . U . . .
O39 O -0.0888(9) 0.5123(6) 0.7953(5) 0.021(4) Uani 1 1 d . U . . .
O40 O -0.0058(10) 0.6206(6) 0.7846(5) 0.024(4) Uani 1 1 d . U . . .
O41 O 0.0013(11) 0.7165(7) 0.7460(5) 0.027(4) Uani 1 1 d . U . . .
O42 O 0.1023(9) 0.5027(6) 0.3818(5) 0.018(4) Uani 1 1 d . U . . .
O43 O 0.0402(10) 0.6078(6) 0.8647(5) 0.025(4) Uani 1 1 d . U . . .
O44 O -0.2491(11) 0.7214(7) 0.4405(5) 0.030(4) Uani 1 1 d . U . . .
O45 O -0.0766(12) 0.7007(7) 0.8947(5) 0.038(5) Uani 1 1 d D U . . .
O46 O 0.0236(9) 0.5737(6) 0.6444(4) 0.013(3) Uani 1 1 d . U . . .
O47 O 0.0203(11) 0.4141(7) 0.8099(5) 0.035(4) Uani 1 1 d . U . . .
O48 O -0.1272(11) 0.5975(7) 0.8630(5) 0.035(5) Uani 1 1 d . U . . .
O49 O -0.1893(10) 0.6078(7) 0.7796(5) 0.022(4) Uani 1 1 d . U . . .
O50 O -0.1599(10) 0.5272(7) 0.7203(5) 0.025(4) Uani 1 1 d . U . . .
O51 O 0.1750(11) 0.7433(7) 0.7485(5) 0.033(4) Uani 1 1 d . U . . .
O52 O -0.1839(9) 0.5922(6) 0.5957(4) 0.014(3) Uani 1 1 d . U . . .
O53 O -0.0771(10) 0.6331(6) 0.7090(5) 0.022(4) Uani 1 1 d . U . . .
O54 O 0.0506(10) 0.7061(7) 0.8193(5) 0.027(4) Uani 1 1 d . U . . .
O55 O -0.1252(11) 0.3420(7) 0.7949(6) 0.035(5) Uani 1 1 d . U . . .
O56 O -0.3536(10) 0.6442(7) 0.6026(5) 0.026(4) Uani 1 1 d . U . . .
O57 O -0.2889(10) 0.5605(7) 0.5412(5) 0.024(4) Uani 1 1 d . U . . .
O58 O -0.1534(11) 0.4362(7) 0.8533(5) 0.028(4) Uani 1 1 d . U . . .
O59 O -0.0361(10) 0.5080(7) 0.8766(5) 0.028(4) Uani 1 1 d . U . . .
O60 O -0.2117(10) 0.4447(6) 0.7833(5) 0.023(4) Uani 1 1 d . U . . .
O61 O 0.0364(10) 0.7500(6) 0.4594(5) 0.020(4) Uani 1 1 d . U . . .
O62 O -0.0483(11) 0.8534(7) 0.4868(5) 0.031(4) Uani 1 1 d . U . . .
O63 O 0.0620(11) 0.7320(7) 0.3739(5) 0.028(4) Uani 1 1 d . U . . .
O64 O 0.2562(10) 0.5565(7) 0.7278(5) 0.024(4) Uani 1 1 d . U . . .
O65 O -0.1372(11) 0.7489(7) 0.4937(5) 0.029(4) Uani 1 1 d . U . . .
O66 O -0.3324(11) 0.5308(6) 0.7710(5) 0.027(4) Uani 1 1 d . U . . .
O67 O -0.2527(11) 0.5303(7) 0.8393(5) 0.035(4) Uani 1 1 d . U . . .
O68 O -0.2233(11) 0.5123(8) 0.9197(5) 0.037(5) Uani 1 1 d . U . . .
O69 O 0.1542(12) 0.4397(8) 0.7380(6) 0.043(5) Uani 1 1 d . U . . .
O70 O 0.2004(10) 0.6228(7) 0.6349(5) 0.026(4) Uani 1 1 d . U . . .
O1W O -0.3379(11) 0.4990(8) 0.4741(6) 0.042(5) Uani 1 1 d . U . . .
O71 O -0.3931(11) 0.6759(7) 0.7187(6) 0.038(5) Uani 1 1 d . U . . .
O72 O -0.2501(10) 0.6507(6) 0.6857(5) 0.025(4) Uani 1 1 d . U . . .
N1 N -0.3062(9) 0.5433(7) 0.6724(5) 0.032(5) Uani 1 1 d G U . . .
C1 C -0.3715(10) 0.5818(6) 0.6902(5) 0.037(6) Uani 1 1 d G U . . .
C2 C -0.4600(11) 0.5665(7) 0.6969(6) 0.032(6) Uani 1 1 d G U . . .
H2 H -0.5047 0.5928 0.7090 0.032 Uiso 1 1 calc R U . . .
C3 C -0.4832(11) 0.5127(7) 0.6859(6) 0.042(7) Uani 1 1 d G U . . .
H3 H -0.5438 0.5022 0.6905 0.042 Uiso 1 1 calc R U . . .
C4 C -0.4179(12) 0.4741(7) 0.6682(6) 0.050(8) Uani 1 1 d G U . . .
H4 H -0.4338 0.4373 0.6607 0.050 Uiso 1 1 calc R U . . .
C5 C -0.3294(11) 0.4895(7) 0.6615(6) 0.047(8) Uani 1 1 d G U . . .
H5 H -0.2847 0.4631 0.6493 0.047 Uiso 1 1 calc R U . . .
C6 C -0.3358(16) 0.6403(10) 0.6994(7) 0.023(6) Uani 1 1 d . U . . .
K1 K -0.2840(3) 0.7589(2) 0.70599(15) 0.0174(11) Uani 1 1 d . . . . .
Na1 Na -0.2094(15) 0.7992(10) 0.8395(8) 0.050(6) Uiso 0.5 1 d . . P . .
Na2 Na 0.4190(14) 0.5299(9) 0.4378(7) 0.043(6) Uiso 0.5 1 d . . P . .
Na3 Na -0.2180(16) 0.6040(11) 0.3685(8) 0.057(7) Uiso 0.5 1 d . . P . .
Na4 Na 0.3334(15) 0.7552(10) 0.7157(8) 0.051(6) Uiso 0.5 1 d . . P . .
Na5 Na -0.5265(18) 0.6312(12) 0.5926(9) 0.073(8) Uiso 0.5 1 d . . P . .
Na6 Na -0.2195(19) 0.3513(12) 0.9127(9) 0.073(8) Uiso 0.5 1 d . . P . .
O2W O -0.3548(11) 0.7516(7) 0.6441(5) 0.031(4) Uiso 1 1 d . . . . .
O3W O -0.2039(12) 0.8434(8) 0.7304(6) 0.044(5) Uiso 1 1 d . . . . .
O4W O -0.3627(11) 0.7727(7) 0.7786(6) 0.038(5) Uiso 1 1 d . . . . .
O5W O 0.1825(12) 0.6068(8) 0.3111(6) 0.044(5) Uiso 1 1 d . . . . .
O6W O 0.6002(14) 0.5323(8) 0.4024(7) 0.065(6) Uiso 1 1 d D . . . .
O7W O 0.379(3) 0.7565(18) 0.4964(14) 0.061(12) Uiso 0.5 1 d . . P . .
O8W O 0.043(2) 0.3442(15) 0.6818(11) 0.034(9) Uiso 0.5 1 d . . P . .
O9W O 0.256(2) 0.7679(16) 0.6501(13) 0.048(11) Uiso 0.5 1 d . . P . .
O10W O -0.536(3) 0.7804(17) 0.6695(13) 0.054(11) Uiso 0.5 1 d . . P . .
O11W O 0.3485(16) 0.3299(16) 0.8057(13) 0.051(11) Uiso 0.5 1 d D . P . .
O12W O -0.395(3) 0.7712(16) 0.5362(13) 0.049(11) Uiso 0.5 1 d . . P . .
O13W O 0.626(2) 0.6332(10) 0.3700(11) 0.041(10) Uiso 0.5 1 d D . P . .
O14W O -0.034(4) 0.7810(19) 0.9403(15) 0.107(19) Uiso 0.5 1 d D . P . .
O15W O -0.489(3) 0.5858(17) 0.5096(13) 0.053(11) Uiso 0.5 1 d . . P . .
O16W O 0.487(3) 0.670(2) 0.3637(15) 0.075(14) Uiso 0.5 1 d . . P . .
O17W O -0.368(3) 0.4048(17) 0.8610(13) 0.053(11) Uiso 0.5 1 d . . P . .
O18W O 0.494(3) 0.320(2) 0.8136(16) 0.076(15) Uiso 0.5 1 d . . P . .
O19W O 0.223(2) 0.8107(16) 0.4293(12) 0.047(10) Uiso 0.5 1 d . . P . .
O20W O -0.256(3) 0.850(2) 0.4750(16) 0.085(16) Uiso 0.5 1 d . . P . .
O21W O -0.334(3) 0.6626(19) 0.8397(15) 0.069(14) Uiso 0.5 1 d . . P . .
O22W O 0.424(3) 0.7101(19) 0.7597(15) 0.069(13) Uiso 0.5 1 d . . P . .
O23W O -0.566(3) 0.7396(19) 0.5746(15) 0.070(14) Uiso 0.5 1 d . . P . .

loop_
_atom_site_aniso_label
_atom_site_aniso_U_11
_atom_site_aniso_U_22
_atom_site_aniso_U_33
_atom_site_aniso_U_23
_atom_site_aniso_U_13
_atom_site_aniso_U_12
W4 0.0186(5) 0.0112(5) 0.0107(5) -0.0028(4) -0.0047(4) -0.0002(4)
W5 0.0185(5) 0.0255(6) 0.0201(5) -0.0018(4) -0.0091(4) -0.0017(4)
W6 0.0256(5) 0.0179(5) 0.0152(5) 0.0005(4) -0.0086(4) 0.0058(4)
W7 0.0225(5) 0.0179(5) 0.0144(5) 0.0013(4) -0.0067(4) -0.0010(4)
W8 0.0228(5) 0.0119(5) 0.0135(5) -0.0023(4) -0.0052(4) 0.0008(4)
W9 0.0320(6) 0.0113(5) 0.0162(5) 0.0000(4) -0.0056(4) 0.0020(4)
W10 0.0235(5) 0.0134(5) 0.0166(5) -0.0022(4) -0.0055(4) -0.0043(4)
W11 0.0371(6) 0.0232(6) 0.0146(5) -0.0062(4) -0.0096(5) -0.0015(5)
W12 0.0314(6) 0.0279(6) 0.0150(5) 0.0021(5) -0.0071(4) -0.0042(5)
W13 0.0293(5) 0.0129(5) 0.0126(5) 0.0015(4) -0.0038(4) 0.0008(4)
W14 0.0305(6) 0.0136(5) 0.0235(6) 0.0046(4) -0.0105(5) -0.0036(4)
W15 0.0297(5) 0.0182(5) 0.0196(5) -0.0041(4) -0.0092(4) -0.0063(4)
W16 0.0179(5) 0.0178(5) 0.0144(5) -0.0022(4) -0.0028(4) -0.0037(4)
W17 0.0276(5) 0.0123(5) 0.0146(5) -0.0044(4) -0.0080(4) 0.0023(4)
W18 0.0176(5) 0.0162(5) 0.0124(5) -0.0022(4) -0.0045(4) 0.0031(4)
Tb1 0.0168(5) 0.0134(6) 0.0116(6) -0.0016(5) -0.0044(5) 0.0011(4)
Tb2 0.0220(6) 0.0198(6) 0.0167(6) -0.0038(5) -0.0059(5) 0.0017(5)
Sb1 0.0206(8) 0.0135(8) 0.0149(8) 0.0001(7) -0.0084(7) 0.0003(6)
Sb2 0.0179(8) 0.0101(7) 0.0095(8) 0.0007(6) -0.0028(6) 0.0006(6)
Sb3 0.0171(8) 0.0193(8) 0.0196(9) -0.0027(7) -0.0048(7) -0.0024(7)
Sb4 0.0261(9) 0.0145(8) 0.0202(9) -0.0034(7) -0.0066(7) -0.0018(7)
Sb5 0.0184(8) 0.0138(8) 0.0154(8) -0.0016(7) -0.0069(6) 0.0006(6)
W1 0.0324(6) 0.0229(6) 0.0322(7) 0.0036(5) -0.0161(5) 0.0032(5)
W2 0.0286(6) 0.0331(7) 0.0246(6) 0.0016(5) -0.0165(5) -0.0039(5)
W3 0.0370(6) 0.0360(7) 0.0187(6) 0.0034(5) -0.0160(5) -0.0024(5)
O1 0.032(8) 0.032(8) 0.026(8) 0.003(7) 0.000(7) -0.005(7)
O2 0.029(8) 0.039(8) 0.034(8) -0.006(7) -0.012(7) -0.004(7)
O3 0.011(4) 0.008(4) 0.009(4) 0.003(3) -0.002(3) -0.001(3)
O4 0.053(9) 0.031(8) 0.044(9) 0.006(7) -0.013(7) -0.004(7)
O5 0.038(10) 0.075(13) 0.038(11) -0.010(10) -0.018(9) -0.020(10)
O6 0.039(10) 0.065(12) 0.030(10) -0.002(10) -0.011(9) 0.003(9)
W1A 0.021(5) 0.022(6) 0.018(5) 0.000(4) -0.010(4) 0.004(4)
W2A 0.019(5) 0.016(5) 0.022(5) -0.002(4) -0.010(4) -0.001(4)
W3A 0.024(6) 0.029(6) 0.034(6) 0.004(4) -0.008(4) -0.001(4)
O1A 0.0286(6) 0.0331(7) 0.0246(6) 0.0016(5) -0.0165(5) -0.0039(5)
O2A 0.0370(6) 0.0360(7) 0.0187(6) 0.0034(5) -0.0160(5) -0.0024(5)
O3A 0.0324(6) 0.0229(6) 0.0322(7) 0.0036(5) -0.0161(5) 0.0032(5)
O7 0.027(7) 0.028(7) 0.025(7) 0.011(6) -0.007(6) -0.003(6)
O8 0.034(7) 0.019(7) 0.031(8) 0.001(6) -0.014(6) -0.004(6)
O9 0.021(7) 0.028(7) 0.030(8) 0.003(6) -0.010(6) -0.010(6)
O10 0.039(8) 0.039(8) 0.034(8) -0.012(7) -0.010(7) 0.004(7)
O11 0.040(8) 0.027(7) 0.017(7) -0.006(6) -0.013(6) -0.002(6)
O12 0.021(5) 0.016(5) 0.020(5) 0.007(4) -0.004(4) -0.001(4)
O13 0.022(7) 0.015(6) 0.010(6) -0.002(6) -0.005(6) -0.002(6)
O14 0.045(8) 0.008(6) 0.018(7) 0.000(6) -0.016(6) 0.002(6)
O15 0.017(6) 0.016(7) 0.016(7) -0.004(6) 0.004(6) 0.007(6)
O16 0.028(7) 0.025(7) 0.016(7) -0.012(6) -0.008(6) 0.008(6)
O17 0.029(7) 0.015(7) 0.021(7) -0.005(6) -0.002(6) -0.004(6)
O18 0.021(7) 0.026(7) 0.014(7) -0.002(6) 0.001(6) -0.002(6)
O19 0.019(5) 0.017(5) 0.013(5) -0.006(4) -0.005(4) -0.001(4)
O20 0.016(5) 0.009(5) 0.014(5) 0.007(4) -0.004(4) 0.000(4)
O21 0.017(6) 0.012(6) 0.017(7) 0.001(6) -0.003(6) 0.003(5)
O22 0.017(5) 0.021(5) 0.013(5) -0.002(4) 0.001(4) 0.001(4)
O23 0.038(9) 0.026(9) 0.031(9) -0.005(8) -0.023(8) -0.004(7)
O24 0.013(5) 0.020(5) 0.013(5) -0.005(4) 0.001(4) -0.005(4)
O25 0.025(7) 0.013(6) 0.019(7) -0.009(6) 0.000(6) -0.008(6)
O26 0.016(6) 0.022(7) 0.013(7) 0.003(6) -0.010(6) -0.002(6)
O27 0.027(6) 0.027(6) 0.026(6) -0.013(5) -0.009(5) -0.002(5)
O28 0.021(7) 0.024(7) 0.017(7) -0.005(6) 0.003(6) 0.003(6)
O29 0.024(7) 0.032(7) 0.029(8) -0.005(6) -0.019(6) -0.007(6)
O30 0.035(7) 0.015(7) 0.021(7) 0.006(6) -0.001(6) -0.008(6)
O31 0.019(6) 0.012(6) 0.012(7) -0.004(6) 0.002(6) 0.005(5)
O32 0.022(7) 0.007(6) 0.025(7) -0.002(6) -0.014(6) 0.006(5)
O33 0.028(7) 0.012(6) 0.009(6) 0.002(5) -0.007(6) -0.005(6)
O34 0.027(7) 0.010(6) 0.019(7) 0.006(6) -0.002(6) -0.002(6)
O35 0.029(7) 0.031(7) 0.019(7) -0.010(6) 0.006(6) -0.004(6)
O36 0.021(7) 0.026(7) 0.016(7) -0.005(6) -0.007(6) -0.006(6)
O37 0.020(7) 0.016(7) 0.020(7) 0.012(6) -0.012(6) -0.008(6)
O38 0.020(7) 0.022(7) 0.027(7) -0.005(6) -0.005(6) 0.002(6)
O39 0.016(6) 0.022(7) 0.024(7) -0.002(6) -0.001(6) 0.002(6)
O40 0.022(7) 0.022(7) 0.030(8) 0.000(6) -0.010(6) 0.000(6)
O41 0.035(7) 0.019(7) 0.029(8) 0.007(6) -0.013(6) 0.008(6)
O42 0.022(7) 0.014(6) 0.017(7) -0.003(6) -0.002(6) 0.007(6)
O43 0.023(7) 0.024(7) 0.029(8) -0.001(6) -0.010(6) -0.008(6)
O44 0.042(9) 0.025(9) 0.027(9) 0.004(7) -0.016(8) -0.005(8)
O45 0.053(10) 0.032(9) 0.029(10) -0.002(8) -0.012(8) 0.006(8)
O46 0.018(6) 0.010(6) 0.012(6) 0.000(5) -0.009(5) -0.004(5)
O47 0.038(8) 0.037(8) 0.031(8) -0.005(7) -0.012(7) 0.000(7)
O48 0.033(7) 0.037(8) 0.031(8) 0.004(7) -0.002(6) 0.000(7)
O49 0.020(7) 0.033(7) 0.016(7) -0.001(6) -0.008(6) 0.006(6)
O50 0.028(7) 0.025(7) 0.023(7) -0.006(6) -0.011(6) -0.001(6)
O51 0.037(8) 0.022(7) 0.037(8) -0.005(7) -0.004(7) -0.008(6)
O52 0.015(5) 0.016(5) 0.010(5) 0.000(4) -0.001(4) -0.002(4)
O53 0.027(7) 0.016(7) 0.026(7) 0.001(6) -0.013(6) -0.006(6)
O54 0.031(5) 0.025(5) 0.026(6) -0.007(4) -0.010(4) -0.002(4)
O55 0.041(8) 0.026(7) 0.035(8) 0.004(7) -0.002(7) -0.013(6)
O56 0.024(7) 0.032(7) 0.025(7) -0.007(6) -0.011(6) 0.004(6)
O57 0.026(7) 0.027(7) 0.020(7) -0.001(6) -0.007(6) 0.000(6)
O58 0.033(7) 0.031(7) 0.024(7) 0.006(6) -0.015(6) -0.010(6)
O59 0.031(7) 0.027(7) 0.025(7) -0.007(6) -0.008(6) 0.001(6)
O60 0.026(7) 0.024(7) 0.020(7) 0.002(6) -0.009(6) -0.005(6)
O61 0.026(5) 0.015(5) 0.018(5) -0.006(4) -0.006(4) 0.002(4)
O62 0.047(10) 0.022(9) 0.032(9) -0.001(8) -0.022(8) -0.013(8)
O63 0.046(9) 0.027(9) 0.013(8) -0.005(7) -0.011(7) 0.000(8)
O64 0.025(7) 0.023(7) 0.024(7) -0.002(6) -0.007(6) -0.003(6)
O65 0.029(7) 0.037(8) 0.023(7) -0.009(6) -0.009(6) 0.002(6)
O66 0.037(7) 0.020(7) 0.023(7) 0.013(6) -0.002(6) 0.004(6)
O67 0.036(8) 0.041(8) 0.030(8) -0.007(7) -0.014(7) 0.000(7)
O68 0.040(8) 0.052(8) 0.021(7) 0.008(7) -0.007(6) 0.000(7)
O69 0.047(8) 0.038(8) 0.043(9) 0.001(7) -0.010(7) -0.001(7)
O70 0.031(7) 0.023(7) 0.022(7) -0.006(6) 0.001(6) 0.003(6)
O1W 0.035(8) 0.057(9) 0.032(8) -0.007(7) -0.005(7) 0.004(7)
O71 0.029(7) 0.034(8) 0.047(9) -0.007(7) 0.002(7) 0.011(7)
O72 0.025(7) 0.016(7) 0.031(8) -0.006(6) -0.001(6) -0.004(6)
N1 0.033(7) 0.031(8) 0.030(9) 0.018(7) -0.001(7) -0.002(7)
C1 0.041(8) 0.029(9) 0.043(10) -0.011(8) -0.010(8) -0.003(7)
C2 0.033(7) 0.034(10) 0.031(10) 0.000(8) -0.011(8) -0.001(7)
C3 0.033(10) 0.047(11) 0.046(11) -0.010(9) -0.009(8) 0.004(8)
C4 0.049(11) 0.050(11) 0.052(12) 0.000(9) -0.016(9) -0.001(9)
C5 0.050(11) 0.046(11) 0.043(11) -0.007(9) -0.003(8) 0.007(9)
C6 0.029(9) 0.028(9) 0.017(9) -0.002(8) -0.012(7) 0.002(8)
K1 0.024(3) 0.016(3) 0.012(3) -0.006(2) -0.004(2) 0.004(2)

loop_
_atom_type_symbol
_atom_type_description
_atom_type_scat_dispersion_real
_atom_type_scat_dispersion_imag
_atom_type_scat_source
C C 0.0033 0.0016 'International Tables Vol C Tables 4.2.6.8 and 6.1.1.4'
H H 0.0000 0.0000 'International Tables Vol C Tables 4.2.6.8 and 6.1.1.4'
N N 0.0061 0.0033 'International Tables Vol C Tables 4.2.6.8 and 6.1.1.4'
O O 0.0106 0.0060 'International Tables Vol C Tables 4.2.6.8 and 6.1.1.4'
W W -0.8490 6.8722 'International Tables Vol C Tables 4.2.6.8 and 6.1.1.4'
Sb Sb -0.5866 1.5461 'International Tables Vol C Tables 4.2.6.8 and 6.1.1.4'
Tb Tb -0.1723 4.1537 'International Tables Vol C Tables 4.2.6.8 and 6.1.1.4'
K K 0.2009 0.2494 'International Tables Vol C Tables 4.2.6.8 and 6.1.1.4'
Na Na 0.0362 0.0249 'International Tables Vol C Tables 4.2.6.8 and 6.1.1.4'
Li Li -0.0003 0.0001 'International Tables Vol C Tables 4.2.6.8 and 6.1.1.4'

loop_
_geom_angle_atom_site_label_1
_geom_angle_atom_site_label_2
_geom_angle_atom_site_label_3
_geom_angle
_geom_angle_site_symmetry_1
_geom_angle_site_symmetry_3
O16 W4 O42 100.8(7) . .
O16 W4 O20 96.8(7) . .
O42 W4 O20 107.0(6) . .
O16 W4 O33 94.4(6) . .
O42 W4 O33 88.9(6) . .
O20 W4 O33 158.3(6) . .
O16 W4 O24 162.4(6) . .
O42 W4 O24 96.0(6) . .
O20 W4 O24 83.4(6) . .
O33 W4 O24 80.3(6) . .
O16 W4 O25 89.6(6) . .
O42 W4 O25 158.8(6) . .
O20 W4 O25 89.9(6) . .
O33 W4 O25 71.7(6) . .
O24 W4 O25 72.7(5) . .
O10 W5 O9 102.0(8) . .
O10 W5 O64 99.2(8) . .
O9 W5 O64 102.4(7) . .
O10 W5 O70 95.8(8) . .
O9 W5 O70 102.2(7) . .
O64 W5 O70 147.7(7) . .
O10 W5 O36 169.3(7) . .
O9 W5 O36 87.9(6) . .
O64 W5 O36 82.5(6) . .
O70 W5 O36 77.8(6) . .
O10 W5 O8 86.4(7) . .
O9 W5 O8 171.5(6) . .
O64 W5 O8 75.2(6) . .
O70 W5 O8 77.4(6) . .
O36 W5 O8 83.8(5) . .
O44 W6 O26 100.7(7) . .
O44 W6 O18 98.5(7) . .
O26 W6 O18 97.2(6) . .
O44 W6 O11 100.2(7) . .
O26 W6 O11 96.5(6) . .
O18 W6 O11 154.3(7) . .
O44 W6 O65 91.6(7) . .
O26 W6 O65 167.4(7) . .
O18 W6 O65 83.8(6) . .
O11 W6 O65 78.2(6) . .
O44 W6 O15 172.3(6) . .
O26 W6 O15 82.0(6) . .
O18 W6 O15 74.0(6) . .
O11 W6 O15 86.6(6) . .
O65 W6 O15 86.2(6) . .
O44 W6 Tb2 133.8(5) . .
O26 W6 Tb2 33.7(5) . .
O18 W6 Tb2 85.8(5) . .
O11 W6 Tb2 93.8(5) . .
O65 W6 Tb2 134.4(5) . .
O15 W6 Tb2 48.4(4) . .
O66 W7 O50 103.6(7) . .
O66 W7 O60 99.7(7) . .
O50 W7 O60 97.2(7) . .
O66 W7 O49 102.0(7) . .
O50 W7 O49 90.0(6) . .
O60 W7 O49 154.8(7) . .
O66 W7 O67 92.6(7) . .
O50 W7 O67 163.2(7) . .
O60 W7 O67 83.8(7) . .
O49 W7 O67 82.5(6) . .
O66 W7 O39 165.2(6) . .
O50 W7 O39 90.5(6) . .
O60 W7 O39 73.7(6) . .
O49 W7 O39 82.2(6) . .
O67 W7 O39 73.6(6) . .
O28 W8 O21 104.2(7) . .
O28 W8 O32 102.2(7) . .
O21 W8 O32 93.5(6) . .
O28 W8 O14 98.0(7) . .
O21 W8 O14 92.4(6) . .
O32 W8 O14 156.8(6) . .
O28 W8 O35 100.4(7) . .
O21 W8 O35 155.3(6) . .
O32 W8 O35 83.9(6) . .
O14 W8 O35 81.5(7) . .
O28 W8 O17 168.9(6) . .
O21 W8 O17 84.1(6) . .
O32 W8 O17 84.4(6) . .
O14 W8 O17 73.9(6) . .
O35 W8 O17 71.2(6) . .
O28 W8 K1 22.6(5) . .
O21 W8 K1 85.8(4) . .
O32 W8 K1 90.6(4) . .
O14 W8 K1 112.2(4) . .
O35 W8 K1 118.7(4) . .
O17 W8 K1 168.4(4) . .
O62 W9 O65 102.6(8) . .
O62 W9 O61 101.0(7) . .
O65 W9 O61 91.2(7) . .
O62 W9 O14 98.4(7) . .
O65 W9 O14 97.7(7) . .
O61 W9 O14 156.3(7) . .
O62 W9 O30 95.5(7) . .
O65 W9 O30 161.6(7) . .
O61 W9 O30 82.0(6) . .
O14 W9 O30 82.8(6) . .
O62 W9 O17 167.3(7) . .
O65 W9 O17 89.0(7) . .
O61 W9 O17 83.6(6) . .
O14 W9 O17 74.7(6) . .
O30 W9 O17 73.3(5) . .
O27 W10 O30 101.7(7) . .
O27 W10 O37 99.3(7) . .
O30 W10 O37 96.9(6) . .
O27 W10 O35 99.4(7) . .
O30 W10 O35 92.3(7) . .
O37 W10 O35 157.0(6) . .
O27 W10 O13 99.9(7) . .
O30 W10 O13 158.3(6) . .
O37 W10 O13 81.2(6) . .
O35 W10 O13 82.5(6) . .
O27 W10 O17 173.8(6) . .
O30 W10 O17 79.3(6) . .
O37 W10 O17 86.6(6) . .
O35 W10 O17 74.5(6) . .
O13 W10 O17 79.1(6) . .
O45 W11 O48 102.4(8) . .
O45 W11 O43 102.4(8) . .
O48 W11 O43 86.3(7) . .
O45 W11 O19 98.2(7) . .
O48 W11 O19 89.8(7) . .
O43 W11 O19 159.4(6) . .
O45 W11 O54 98.7(7) . .
O48 W11 O54 158.9(7) . .
O43 W11 O54 89.0(7) . .
O19 W11 O54 87.3(6) . .
O45 W11 O40 168.1(7) . .
O48 W11 O40 86.4(6) . .
O43 W11 O40 86.0(6) . .
O19 W11 O40 73.5(6) . .
O54 W11 O40 72.7(6) . .
O68 W12 O58 101.9(8) . .
O68 W12 O67 100.3(8) . .
O58 W12 O67 94.3(7) . .
O68 W12 O48 100.0(8) . .
O58 W12 O48 157.0(7) . .
O67 W12 O48 88.8(7) . .
O68 W12 O59 100.6(7) . .
O58 W12 O59 87.8(7) . .
O67 W12 O59 158.1(7) . .
O48 W12 O59 81.1(7) . .
O68 W12 O39 174.0(7) . .
O58 W12 O39 75.1(6) . .
O67 W12 O39 75.0(6) . .
O48 W12 O39 83.7(6) . .
O59 W12 O39 84.6(6) . .
O63 W13 O33 100.4(7) . .
O63 W13 O11 100.6(8) . .
O33 W13 O11 93.8(6) . .
O63 W13 O31 100.7(7) . .
O33 W13 O31 89.3(6) . .
O11 W13 O31 157.6(6) . .
O63 W13 O61 98.5(7) . .
O33 W13 O61 160.9(6) . .
O11 W13 O61 85.2(6) . .
O31 W13 O61 84.7(6) . .
O63 W13 O25 171.3(6) . .
O33 W13 O25 72.9(6) . .
O11 W13 O25 85.7(6) . .
O31 W13 O25 74.1(5) . .
O61 W13 O25 88.0(6) . .
O55 W14 O23 104.3(7) . .
O55 W14 O47 101.9(8) . .
O23 W14 O47 93.8(7) . .
O55 W14 O60 95.4(7) . .
O23 W14 O60 95.2(7) . .
O47 W14 O60 157.8(7) . .
O55 W14 O58 94.9(7) . .
O23 W14 O58 160.6(7) . .
O47 W14 O58 84.8(7) . .
O60 W14 O58 80.1(6) . .
O55 W14 O39 164.8(6) . .
O23 W14 O39 87.2(6) . .
O47 W14 O39 87.1(6) . .
O60 W14 O39 73.2(6) . .
O58 W14 O39 73.5(6) . .
O55 W14 K1 12.3(6) . 2_446
O23 W14 K1 103.7(5) . 2_446
O47 W14 K1 114.2(5) . 2_446
O60 W14 K1 83.2(4) . 2_446
O58 W14 K1 94.4(4) . 2_446
O39 W14 K1 154.9(4) . 2_446
O51 W15 O36 106.6(7) . .
O51 W15 O41 97.8(8) . .
O36 W15 O41 93.2(7) . .
O51 W15 O54 98.5(7) . .
O36 W15 O54 154.6(6) . .
O41 W15 O54 87.2(7) . .
O51 W15 O29 99.1(8) . .
O36 W15 O29 87.9(7) . .
O41 W15 O29 162.1(6) . .
O54 W15 O29 84.3(7) . .
O51 W15 O40 168.4(7) . .
O36 W15 O40 82.5(6) . .
O41 W15 O40 74.1(6) . .
O54 W15 O40 73.1(6) . .
O29 W15 O40 88.3(6) . .
O38 W16 O24 100.4(7) . .
O38 W16 O22 103.2(7) . .
O24 W16 O22 91.8(6) . .
O38 W16 O31 98.6(7) . .
O24 W16 O31 90.1(6) . .
O22 W16 O31 157.4(6) . .
O38 W16 O37 99.3(7) . .
O24 W16 O37 160.2(6) . .
O22 W16 O37 84.6(6) . .
O31 W16 O37 86.1(6) . .
O38 W16 O25 172.4(7) . .
O24 W16 O25 76.4(5) . .
O22 W16 O25 84.0(6) . .
O31 W16 O25 74.6(6) . .
O37 W16 O25 83.9(5) . .
O34 W17 O53 103.4(7) . .
O34 W17 O49 103.6(7) . .
O53 W17 O49 89.6(6) . .
O34 W17 O41 98.4(6) . .
O53 W17 O41 90.5(7) . .
O49 W17 O41 157.4(6) . .
O34 W17 O19 94.5(7) . .
O53 W17 O19 162.1(7) . .
O49 W17 O19 86.7(6) . .
O41 W17 O19 86.3(6) . .
O34 W17 O40 163.6(7) . .
O53 W17 O40 90.3(6) . .
O49 W17 O40 85.1(6) . .
O41 W17 O40 72.3(6) . .
O19 W17 O40 71.9(6) . .
O34 W17 K1 17.7(5) . .
O53 W17 K1 87.0(5) . .
O49 W17 K1 97.5(5) . .
O41 W17 K1 105.1(5) . .
O19 W17 K1 110.9(4) . .
O40 W17 K1 176.3(4) . .
O56 W18 O52 106.2(7) . .
O56 W18 O57 103.8(7) . .
O52 W18 O57 100.3(7) . .
O56 W18 O18 94.7(7) . .
O52 W18 O18 151.3(6) . .
O57 W18 O18 93.3(7) . .
O56 W18 O21 89.1(6) . .
O52 W18 O21 80.6(6) . .
O57 W18 O21 166.1(6) . .
O18 W18 O21 80.3(6) . .
O56 W18 O15 164.6(6) . .
O52 W18 O15 84.1(6) . .
O57 W18 O15 85.0(6) . .
O18 W18 O15 72.0(5) . .
O21 W18 O15 81.3(5) . .
O56 W18 Tb2 139.0(5) . .
O52 W18 Tb2 91.0(4) . .
O57 W18 Tb2 35.5(5) . .
O18 W18 Tb2 85.5(4) . .
O21 W18 Tb2 131.0(4) . .
O15 W18 Tb2 49.7(4) . .
O52 Tb1 O50 146.5(5) . .
O52 Tb1 O42 71.1(5) . 3_566
O50 Tb1 O42 91.3(5) . 3_566
O52 Tb1 O72 86.6(5) . .
O50 Tb1 O72 96.1(5) . .
O42 Tb1 O72 148.7(5) 3_566 .
O52 Tb1 O32 70.6(5) . .
O50 Tb1 O32 142.8(5) . .
O42 Tb1 O32 110.5(5) 3_566 .
O72 Tb1 O32 80.9(5) . .
O52 Tb1 O53 141.5(5) . .
O50 Tb1 O53 70.5(5) . .
O42 Tb1 O53 134.9(5) 3_566 .
O72 Tb1 O53 75.9(5) . .
O32 Tb1 O53 72.9(5) . .
O52 Tb1 O46 108.3(5) . .
O50 Tb1 O46 92.8(5) . .
O42 Tb1 O46 73.6(5) 3_566 .
O72 Tb1 O46 136.0(5) . .
O32 Tb1 O46 66.8(5) . .
O53 Tb1 O46 66.8(5) . .
O52 Tb1 N1 75.0(5) . .
O50 Tb1 N1 75.8(5) . .
O42 Tb1 N1 86.7(5) 3_566 .
O72 Tb1 N1 66.0(5) . .
O32 Tb1 N1 133.1(5) . .
O53 Tb1 N1 125.1(5) . .
O46 Tb1 N1 157.1(5) . .
O52 Tb1 Sb4 105.0(3) . .
O50 Tb1 Sb4 106.9(4) . .
O42 Tb1 Sb4 104.5(4) 3_566 .
O72 Tb1 Sb4 102.3(4) . .
O32 Tb1 Sb4 39.9(4) . .
O53 Tb1 Sb4 48.2(3) . .
O46 Tb1 Sb4 34.4(3) . .
N1 Tb1 Sb4 168.3(4) . .
O20 Tb2 O57 88.3(5) 3_566 .
O20 Tb2 O16 79.6(5) 3_566 .
O57 Tb2 O16 143.5(5) . .
O20 Tb2 O26 136.0(5) 3_566 .
O57 Tb2 O26 82.2(5) . .
O16 Tb2 O26 83.1(5) . .
O20 Tb2 O22 76.2(5) 3_566 3_566
O57 Tb2 O22 106.0(5) . 3_566
O16 Tb2 O22 104.2(5) . 3_566
O26 Tb2 O22 147.7(5) . 3_566
O20 Tb2 O1W 138.8(5) 3_566 .
O57 Tb2 O1W 73.0(6) . .
O16 Tb2 O1W 135.6(6) . .
O26 Tb2 O1W 78.5(6) . .
O22 Tb2 O1W 74.4(6) 3_566 .
O20 Tb2 O12 122.0(5) 3_566 3_566
O57 Tb2 O12 142.2(5) . 3_566
O16 Tb2 O12 70.2(5) . 3_566
O26 Tb2 O12 88.6(5) . 3_566
O22 Tb2 O12 65.5(5) 3_566 3_566
O1W Tb2 O12 69.3(5) . 3_566
O20 Tb2 O15 72.4(5) 3_566 .
O57 Tb2 O15 66.1(5) . .
O16 Tb2 O15 77.4(5) . .
O26 Tb2 O15 64.4(5) . .
O22 Tb2 O15 147.7(5) 3_566 .
O1W Tb2 O15 127.2(5) . .
O12 Tb2 O15 140.1(4) 3_566 .
O20 Tb2 W18 77.8(3) 3_566 .
O57 Tb2 W18 27.0(4) . .
O16 Tb2 W18 116.5(4) . .
O26 Tb2 W18 74.4(4) . .
O22 Tb2 W18 125.9(3) 3_566 .
O1W Tb2 W18 96.9(4) . .
O12 Tb2 W18 160.2(3) 3_566 .
O15 Tb2 W18 39.3(3) . .
O20 Tb2 W6 111.1(3) 3_566 .
O57 Tb2 W6 72.8(4) . .
O16 Tb2 W6 79.8(4) . .
O26 Tb2 W6 25.4(4) . .
O22 Tb2 W6 172.4(4) 3_566 .
O1W Tb2 W6 98.2(4) . .
O12 Tb2 W6 110.7(3) 3_566 .
O15 Tb2 W6 39.0(3) . .
W18 Tb2 W6 55.80(3) . .
O20 Tb2 Sb3 108.9(3) 3_566 3_566
O57 Tb2 Sb3 121.7(4) . 3_566
O16 Tb2 Sb3 94.8(4) . 3_566
O26 Tb2 Sb3 112.7(4) . 3_566
O22 Tb2 Sb3 36.3(4) 3_566 3_566
O1W Tb2 Sb3 57.3(4) . 3_566
O12 Tb2 Sb3 32.3(3) 3_566 3_566
O15 Tb2 Sb3 171.8(3) . 3_566
W18 Tb2 Sb3 148.66(4) . 3_566
W6 Tb2 Sb3 137.81(5) . 3_566
O20 Tb2 Na2 95.5(5) 3_566 3_566
O57 Tb2 Na2 43.3(5) . 3_566
O16 Tb2 Na2 170.6(5) . 3_566
O26 Tb2 Na2 105.9(5) . 3_566
O22 Tb2 Na2 66.6(4) 3_566 3_566
O1W Tb2 Na2 46.1(5) . 3_566
O12 Tb2 Na2 106.4(5) 3_566 3_566
O15 Tb2 Na2 109.0(4) . 3_566
W18 Tb2 Na2 69.7(3) . 3_566
W6 Tb2 Na2 109.6(3) . 3_566
Sb3 Tb2 Na2 79.1(3) 3_566 3_566
O7 Sb1 O40 90.3(7) . .
O7 Sb1 O39 94.0(6) . .
O40 Sb1 O39 89.0(6) . .
O15 Sb2 O17 92.9(6) . .
O15 Sb2 O25 96.2(6) . .
O17 Sb2 O25 93.2(6) . .
O12 Sb3 O13 97.5(6) . .
O12 Sb3 O70 84.9(6) . .
O13 Sb3 O70 73.0(6) . .
O12 Sb3 O22 79.4(6) . .
O13 Sb3 O22 88.0(5) . .
O70 Sb3 O22 153.5(6) . .
O12 Sb3 Tb2 41.5(4) . 3_566
O13 Sb3 Tb2 107.5(4) . 3_566
O70 Sb3 Tb2 126.4(4) . 3_566
O22 Sb3 Tb2 41.9(4) . 3_566
O46 Sb4 O13 89.2(5) . .
O46 Sb4 O70 84.7(6) . .
O13 Sb4 O70 69.3(6) . .
O46 Sb4 O32 76.7(5) . .
O13 Sb4 O32 81.0(5) . .
O70 Sb4 O32 145.1(6) . .
O46 Sb4 Tb1 43.8(4) . .
O13 Sb4 Tb1 104.4(4) . .
O70 Sb4 Tb1 128.5(4) . .
O32 Sb4 Tb1 42.0(4) . .
O12 Sb5 O46 94.1(6) . .
O12 Sb5 O8 94.1(6) . .
O46 Sb5 O8 93.6(6) . .
O12 Sb5 Na3 88.3(6) . 3_566
O46 Sb5 Na3 168.1(7) . 3_566
O8 Sb5 Na3 74.5(7) . 3_566
O4 W1 O69 104.5(9) . .
O4 W1 O47 100.5(8) . .
O69 W1 O47 98.7(8) . .
O4 W1 O1 96.6(8) . .
O69 W1 O1 91.9(8) . .
O47 W1 O1 156.9(7) . .
O4 W1 O3 107.1(8) . .
O69 W1 O3 145.5(7) . .
O47 W1 O3 62.3(7) . .
O1 W1 O3 97.9(7) . .
O4 W1 O7 166.6(8) . .
O69 W1 O7 86.6(7) . .
O47 W1 O7 85.1(6) . .
O1 W1 O7 75.1(7) . .
O3 W1 O7 64.5(6) . .
O5 W2 O1 102.9(9) . .
O5 W2 O29 101.2(9) . .
O1 W2 O29 155.9(7) . .
O5 W2 O2 97.7(8) . .
O1 W2 O2 91.2(8) . .
O29 W2 O2 86.9(8) . .
O5 W2 O64 100.5(8) . .
O1 W2 O64 85.6(8) . .
O29 W2 O64 88.8(7) . .
O2 W2 O64 161.8(7) . .
O5 W2 O7 172.1(8) . .
O1 W2 O7 73.4(7) . .
O29 W2 O7 82.9(6) . .
O2 W2 O7 75.6(7) . .
O64 W2 O7 86.3(6) . .
O3 W3 O6 112.5(8) . .
O3 W3 O59 69.6(7) . .
O6 W3 O59 101.9(8) . .
O3 W3 O43 140.2(7) . .
O6 W3 O43 102.6(8) . .
O59 W3 O43 85.8(7) . .
O3 W3 O2 109.6(7) . .
O6 W3 O2 98.1(9) . .
O59 W3 O2 158.5(8) . .
O43 W3 O2 82.3(8) . .
O3 W3 O7 65.8(6) . .
O6 W3 O7 170.0(7) . .
O59 W3 O7 86.9(6) . .
O43 W3 O7 82.6(6) . .
O2 W3 O7 74.0(7) . .
W2 O1 W1 118.1(10) . .
W2 O2 W3 121.0(10) . .
W3 O3 W1 124.2(7) . .
W1 O4 Na4 138.1(11) . 2_546
O4A W1A O64 112(3) . .
O4A W1A O69 113(2) . .
O64 W1A O69 97.5(10) . .
O4A W1A O7 158(3) . .
O64 W1A O7 85.7(8) . .
O69 W1A O7 75.9(8) . .
O4A W1A W3A 104(3) . .
O64 W1A W3A 135.8(9) . .
O69 W1A W3A 91.3(8) . .
O7 W1A W3A 54.6(6) . .
O5A W2A O29 122(2) . .
O5A W2A O43 107(2) . .
O29 W2A O43 101.4(11) . .
O5A W2A O7 154(2) . .
O29 W2A O7 80.2(8) . .
O43 W2A O7 79.2(8) . .
O5A W2A W3A 102(2) . .
O29 W2A W3A 129.8(9) . .
O43 W2A W3A 86.4(8) . .
O7 W2A W3A 52.4(6) . .
O6A W3A W1A 137.8(14) . .
O6A W3A W2A 153(2) . .
W1A W3A W2A 64.4(6) . .
Sb1 O7 W1 113.1(8) . .
Sb1 O7 W1A 115.5(9) . .
Sb1 O7 W2 122.3(7) . .
W1 O7 W2 93.3(6) . .
Sb1 O7 W3 135.4(7) . .
W1 O7 W3 93.8(6) . .
W2 O7 W3 89.0(6) . .
Sb1 O7 W2A 128.4(9) . .
W1A O7 W2A 88.9(8) . .
Sb5 O8 W5 134.0(8) . .
W5 O9 Na4 159.7(10) . .
W5 O10 Na5 115.8(10) . 1_655
W13 O11 W6 160.0(9) . .
Sb5 O12 Sb3 132.6(8) . .
Sb5 O12 Tb2 118.7(7) . 3_566
Sb3 O12 Tb2 106.2(6) . 3_566
Sb3 O13 W10 118.0(6) . .
Sb3 O13 Sb4 111.0(7) . .
W10 O13 Sb4 113.1(6) . .
W9 O14 W8 117.4(7) . .
Sb2 O15 W18 116.7(7) . .
Sb2 O15 W6 136.9(7) . .
W18 O15 W6 95.6(5) . .
Sb2 O15 Tb2 113.2(6) . .
W18 O15 Tb2 91.0(5) . .
W6 O15 Tb2 92.6(5) . .
W4 O16 Tb2 156.1(9) . .
Sb2 O17 W10 118.1(7) . .
Sb2 O17 W8 114.9(7) . .
W10 O17 W8 95.6(6) . .
Sb2 O17 W9 134.8(8) . .
W10 O17 W9 92.8(5) . .
W8 O17 W9 92.0(5) . .
W6 O18 W18 117.3(7) . .
W11 O19 W17 119.3(7) . .
W11 O19 Na1 123.4(8) . .
W17 O19 Na1 114.5(8) . .
W4 O20 Tb2 149.3(7) . 3_566
W8 O21 W18 148.6(8) . .
W16 O22 Sb3 123.0(7) . .
W16 O22 Tb2 133.1(7) . 3_566
Sb3 O22 Tb2 101.8(6) . 3_566
W16 O24 W4 116.2(6) . .
Sb2 O25 W4 118.3(6) . .
Sb2 O25 W16 118.8(7) . .
W4 O25 W16 94.3(5) . .
Sb2 O25 W13 129.9(7) . .
W4 O25 W13 94.9(6) . .
W16 O25 W13 92.5(5) . .
W6 O26 Tb2 120.9(7) . .
W6 O26 Na3 112.1(8) . .
Tb2 O26 Na3 119.0(8) . .
W8 O28 K1 141.0(8) . .
W2A O29 W15 135.5(10) . .
W2 O29 W15 148.5(9) . .
W10 O30 W9 114.7(7) . .
W13 O31 W16 118.6(7) . .
W13 O31 Na1 107.2(8) . 4_675
W16 O31 Na1 118.3(7) . 4_675
W8 O32 Sb4 119.1(7) . .
W8 O32 Tb1 138.0(7) . .
Sb4 O32 Tb1 98.1(5) . .
W13 O33 W4 120.3(7) . .
W17 O34 K1 149.9(8) . .
W10 O35 W8 118.5(8) . .
W15 O36 W5 132.1(8) . .
W10 O37 W16 163.7(8) . .
W16 O38 Na2 107.9(8) . .
Sb1 O39 W14 110.5(6) . .
Sb1 O39 W7 116.4(7) . .
W14 O39 W7 94.5(6) . .
Sb1 O39 W12 138.1(8) . .
W14 O39 W12 94.4(5) . .
W7 O39 W12 93.5(5) . .
Sb1 O40 W15 111.6(7) . .
Sb1 O40 W11 138.3(8) . .
W15 O40 W11 95.2(6) . .
Sb1 O40 W17 112.8(7) . .
W15 O40 W17 95.0(6) . .
W11 O40 W17 95.2(5) . .
W15 O41 W17 118.5(8) . .
W4 O42 Tb1 156.7(8) . 3_566
W11 O43 W3 150.1(9) . .
W11 O43 W2A 132.2(10) . .
Sb5 O46 Sb4 133.7(7) . .
Sb5 O46 Tb1 124.5(6) . .
Sb4 O46 Tb1 101.8(5) . .
W1 O47 W14 141.9(10) . .
W11 O48 W12 154.3(10) . .
W17 O49 W7 147.4(8) . .
W7 O50 Tb1 142.3(8) . .
W15 O51 Na4 134.0(10) . .
W18 O52 Tb1 149.6(7) . .
W17 O53 Tb1 140.0(8) . .
W11 O54 W15 119.0(8) . .
W14 O55 K1 158.5(11) . 2_446
W18 O56 Na5 126.0(10) . .
W18 O57 Tb2 117.5(7) . .
W18 O57 Na2 137.3(8) . 3_566
Tb2 O57 Na2 103.0(7) . 3_566
W12 O58 W14 117.0(8) . .
W12 O58 Na6 121.1(9) . .
W14 O58 Na6 121.9(9) . .
W3 O59 W12 156.2(10) . .
W7 O60 W14 116.6(7) . .
W9 O61 W13 147.7(8) . .
W5 O64 W2 143.4(9) . .
W5 O64 W1A 158.5(11) . .
W9 O65 W6 149.2(9) . .
W12 O67 W7 117.6(8) . .
W5 O70 Sb3 131.1(8) . .
W5 O70 Sb4 123.8(7) . .
Sb3 O70 Sb4 103.8(7) . .
Tb2 O1W Na2 96.6(8) . 3_566
C6 O71 K1 93.3(14) . .
C6 O72 Tb1 124.7(14) . .
C6 O72 K1 87.9(13) . .
Tb1 O72 K1 147.5(7) . .
C5 N1 C1 120.0 . .
C5 N1 Tb1 123.7(8) . .
C1 N1 Tb1 116.2(8) . .
N1 C1 C2 120.0 . .
N1 C1 C6 114.1(14) . .
C2 C1 C6 125.9(14) . .
C3 C2 C1 120.0 . .
C2 C3 C4 120.0 . .
C5 C4 C3 120.0 . .
N1 C5 C4 120.0 . .
O71 C6 O72 125(2) . .
O71 C6 C1 116(2) . .
O72 C6 C1 118.1(19) . .
O71 C6 K1 60.8(13) . .
O72 C6 K1 65.2(12) . .
C1 C6 K1 169.9(16) . .
O55 K1 O28 106.6(6) 2_456 .
O55 K1 O34 136.8(6) 2_456 .
O28 K1 O34 88.6(5) . .
O55 K1 O4W 75.2(6) 2_456 .
O28 K1 O4W 153.0(6) . .
O34 K1 O4W 74.0(6) . .
O55 K1 O2W 71.7(6) 2_456 .
O28 K1 O2W 78.1(6) . .
O34 K1 O2W 151.4(5) . .
O4W K1 O2W 126.3(6) . .
O55 K1 O71 104.7(6) 2_456 .
O28 K1 O71 126.5(6) . .
O34 K1 O71 97.0(6) . .
O4W K1 O71 77.0(6) . .
O2W K1 O71 72.1(6) . .
O55 K1 O3W 72.7(6) 2_456 .
O28 K1 O3W 79.0(6) . .
O34 K1 O3W 71.0(6) . .
O4W K1 O3W 76.0(6) . .
O2W K1 O3W 129.4(6) . .
O71 K1 O3W 152.5(6) . .
O55 K1 O72 148.9(6) 2_456 .
O28 K1 O72 79.2(5) . .
O34 K1 O72 72.7(5) . .
O4W K1 O72 113.5(6) . .
O2W K1 O72 80.0(6) . .
O71 K1 O72 52.8(5) . .
O3W K1 O72 137.7(6) . .
O55 K1 C6 126.9(7) 2_456 .
O28 K1 C6 102.8(6) . .
O34 K1 C6 86.3(6) . .
O4W K1 C6 96.5(6) . .
O2W K1 C6 72.5(6) . .
O71 K1 C6 26.0(5) . .
O3W K1 C6 157.1(7) . .
O72 K1 C6 27.0(5) . .
O55 K1 W8 114.8(4) 2_456 .
O28 K1 W8 16.4(4) . .
O34 K1 W8 91.2(4) . .
O4W K1 W8 164.5(5) . .
O2W K1 W8 69.2(4) . .
O71 K1 W8 110.1(4) . .
O3W K1 W8 95.1(4) . .
O72 K1 W8 64.7(3) . .
C6 K1 W8 86.8(5) . .
O55 K1 W17 149.2(5) 2_456 .
O28 K1 W17 83.7(4) . .
O34 K1 W17 12.4(3) . .
O4W K1 W17 82.8(4) . .
O2W K1 W17 139.0(4) . .
O71 K1 W17 90.7(4) . .
O3W K1 W17 81.3(5) . .
O72 K1 W17 60.6(4) . .
C6 K1 W17 76.3(5) . .
W8 K1 W17 83.25(9) . .
O55 K1 W14 9.1(5) 2_456 2_456
O28 K1 W14 103.1(4) . 2_456
O34 K1 W14 129.3(4) . 2_456
O4W K1 W14 74.4(4) . 2_456
O2W K1 W14 78.7(4) . 2_456
O71 K1 W14 113.0(4) . 2_456
O3W K1 W14 63.6(4) . 2_456
O72 K1 W14 157.6(4) . 2_456
C6 K1 W14 135.9(5) . 2_456
W8 K1 W14 113.37(12) . 2_456
W17 K1 W14 141.62(13) . 2_456
O19 Na1 O31 117.2(9) . 4_576
O19 Na1 O5W 145.2(11) . 4_576
O31 Na1 O5W 88.8(8) 4_576 4_576
O6W Na2 O57 134.0(10) . 3_566
O6W Na2 O1W 125.3(10) . 3_566
O57 Na2 O1W 58.8(6) 3_566 3_566
O6W Na2 O38 115.5(9) . .
O57 Na2 O38 110.1(8) 3_566 .
O1W Na2 O38 90.2(7) 3_566 .
O6W Na2 Tb2 157.8(9) . 3_566
O57 Na2 Tb2 33.7(4) 3_566 3_566
O1W Na2 Tb2 37.3(4) 3_566 3_566
O38 Na2 Tb2 82.7(5) . 3_566
O6W Na2 Na5 66.9(7) . 3_566
O57 Na2 Na5 67.2(6) 3_566 3_566
O1W Na2 Na5 95.1(8) 3_566 3_566
O38 Na2 Na5 171.2(9) . 3_566
Tb2 Na2 Na5 97.2(6) 3_566 3_566
O13W Na3 O26 99.9(12) 1_455 .
O13W Na3 Sb5 144.0(11) 1_455 3_566
O26 Na3 Sb5 84.9(8) . 3_566
O10W Na4 O9 98.2(14) 1_655 .
O10W Na4 O51 162.3(17) 1_655 .
O9 Na4 O51 82.5(9) . .
O10W Na4 O22W 88.4(17) 1_655 .
O9 Na4 O22W 88.6(14) . .
O51 Na4 O22W 109.3(14) . .
O10W Na4 O9W 85.2(15) 1_655 .
O9 Na4 O9W 71.3(11) . .
O51 Na4 O9W 78.2(11) . .
O22W Na4 O9W 157.7(17) . .
O10W Na4 O4 78.0(13) 1_655 2_556
O9 Na4 O4 140.3(13) . 2_556
O51 Na4 O4 90.1(9) . 2_556
O22W Na4 O4 130.3(15) . 2_556
O9W Na4 O4 69.0(11) . 2_556
O23W Na5 O56 101.3(14) . .
O23W Na5 O10 121.0(14) . 1_455
O56 Na5 O10 122.5(12) . 1_455
O23W Na5 O15W 98.2(16) . .
O56 Na5 O15W 99.2(12) . .
O10 Na5 O15W 110.2(13) 1_455 .
O23W Na5 Na2 153.6(14) . 3_566
O56 Na5 Na2 77.7(8) . 3_566
O10 Na5 Na2 79.2(8) 1_455 3_566
O15W Na5 Na2 56.6(10) . 3_566
O58 Na6 O2W 94.7(9) . 2_446
O58 Na6 K1 78.3(7) . 2_446
O2W Na6 K1 33.0(5) 2_446 2_446
K1 O2W Na6 106.0(8) . 2_456

loop_
_geom_bond_atom_site_label_1
_geom_bond_atom_site_label_2
_geom_bond_distance
_geom_bond_site_symmetry_2
W4 O16 1.767(15) .
W4 O42 1.770(14) .
W4 O20 1.776(14) .
W4 O33 2.047(14) .
W4 O24 2.091(14) .
W4 O25 2.242(14) .
W5 O10 1.728(16) .
W5 O9 1.756(15) .
W5 O64 1.871(16) .
W5 O70 1.935(17) .
W5 O36 2.238(14) .
W5 O8 2.240(15) .
W6 O44 1.732(17) .
W6 O26 1.795(14) .
W6 O18 1.869(14) .
W6 O11 1.937(16) .
W6 O65 2.100(16) .
W6 O15 2.263(15) .
W6 Tb2 3.5908(15) .
W7 O66 1.731(16) .
W7 O50 1.787(15) .
W7 O60 1.911(15) .
W7 O49 1.949(16) .
W7 O67 2.070(17) .
W7 O39 2.274(15) .
W8 O28 1.750(14) .
W8 O21 1.795(15) .
W8 O32 1.872(14) .
W8 O14 1.973(14) .
W8 O35 2.041(16) .
W8 O17 2.292(14) .
W8 K1 3.897(5) .
W9 O62 1.708(16) .
W9 O65 1.806(16) .
W9 O61 1.861(14) .
W9 O14 1.904(15) .
W9 O30 2.097(17) .
W9 O17 2.313(15) .
W10 O27 1.721(16) .
W10 O30 1.837(15) .
W10 O37 1.870(15) .
W10 O35 1.888(14) .
W10 O13 2.121(14) .
W10 O17 2.265(16) .
W11 O45 1.700(17) .
W11 O48 1.846(17) .
W11 O43 1.900(16) .
W11 O19 1.911(15) .
W11 O54 1.936(15) .
W11 O40 2.281(16) .
W12 O68 1.751(16) .
W12 O58 1.855(16) .
W12 O67 1.876(18) .
W12 O48 1.976(17) .
W12 O59 1.980(16) .
W12 O39 2.361(15) .
W13 O63 1.697(16) .
W13 O33 1.844(14) .
W13 O11 1.873(16) .
W13 O31 1.932(15) .
W13 O61 1.933(14) .
W13 O25 2.341(16) .
W14 O55 1.753(16) .
W14 O23 1.769(17) .
W14 O47 1.963(18) .
W14 O60 1.985(16) .
W14 O58 2.104(16) .
W14 O39 2.239(15) .
W14 K1 4.043(5) 2_446
W15 O51 1.694(15) .
W15 O36 1.827(15) .
W15 O41 1.919(16) .
W15 O54 1.949(16) .
W15 O29 1.967(16) .
W15 O40 2.253(15) .
W16 O38 1.685(14) .
W16 O24 1.823(14) .
W16 O22 1.904(15) .
W16 O31 1.962(15) .
W16 O37 1.989(15) .
W16 O25 2.295(15) .
W17 O34 1.713(15) .
W17 O53 1.797(15) .
W17 O49 1.893(15) .
W17 O41 1.976(16) .
W17 O19 1.998(14) .
W17 O40 2.287(16) .
W17 K1 3.990(5) .
W18 O56 1.742(15) .
W18 O52 1.762(15) .
W18 O57 1.803(16) .
W18 O18 2.028(16) .
W18 O21 2.153(14) .
W18 O15 2.229(13) .
W18 Tb2 3.5212(14) .
Tb1 O52 2.300(15) .
Tb1 O50 2.310(16) .
Tb1 O42 2.326(14) 3_566
Tb1 O72 2.331(15) .
Tb1 O32 2.347(14) .
Tb1 O53 2.416(16) .
Tb1 O46 2.453(14) .
Tb1 N1 2.578(14) .
Tb1 Sb4 3.4700(19) .
Tb2 O20 2.303(15) 3_566
Tb2 O57 2.304(15) .
Tb2 O16 2.305(15) .
Tb2 O26 2.322(14) .
Tb2 O22 2.450(14) 3_566
Tb2 O1W 2.464(18) .
Tb2 O12 2.482(15) 3_566
Tb2 O15 2.687(15) .
Tb2 Sb3 3.5944(19) 3_566
Tb2 Na2 4.04(2) 3_566
Sb1 O7 1.946(17) .
Sb1 O40 1.980(15) .
Sb1 O39 1.982(14) .
Sb2 O15 1.949(15) .
Sb2 O17 2.003(14) .
Sb2 O25 2.023(14) .
Sb3 O12 1.999(14) .
Sb3 O13 2.043(14) .
Sb3 O70 2.151(16) .
Sb3 O22 2.175(15) .
Sb3 Tb2 3.5945(19) 3_566
Sb4 O46 2.003(13) .
Sb4 O13 2.148(14) .
Sb4 O70 2.238(15) .
Sb4 O32 2.247(15) .
Sb5 O12 1.956(14) .
Sb5 O46 1.973(14) .
Sb5 O8 2.033(17) .
Sb5 Na3 3.06(2) 3_566
W1 O4 1.719(18) .
W1 O69 1.751(19) .
W1 O47 1.929(17) .
W1 O1 1.995(19) .
W1 O3 2.119(14) .
W1 O7 2.225(16) .
W2 O5 1.761(19) .
W2 O1 1.900(19) .
W2 O29 1.910(16) .
W2 O2 1.910(19) .
W2 O64 1.962(16) .
W2 O7 2.368(15) .
W3 O3 1.711(14) .
W3 O6 1.79(2) .
W3 O59 1.828(16) .
W3 O43 1.932(16) .
W3 O2 1.941(18) .
W3 O7 2.415(16) .
O4 Na4 2.68(3) 2_546
W1A O4A 1.65(2) .
W1A O64 2.00(2) .
W1A O69 2.10(3) .
W1A O7 2.36(2) .
W1A W3A 3.13(3) .
W2A O5A 1.65(2) .
W2A O29 1.89(2) .
W2A O43 2.02(2) .
W2A O7 2.48(2) .
W2A W3A 3.23(3) .
W3A O6A 1.64(2) .
O9 Na4 2.33(3) .
O10 Na5 2.75(3) 1_655
O12 Tb2 2.482(15) 3_566
O19 Na1 2.76(3) .
O20 Tb2 2.303(15) 3_566
O22 Tb2 2.450(14) 3_566
O26 Na3 2.71(3) .
O28 K1 2.378(14) .
O31 Na1 2.87(3) 4_675
O34 K1 2.415(17) .
O38 Na2 3.01(3) .
O42 Tb1 2.326(14) 3_566
O51 Na4 2.42(3) .
O55 K1 2.360(17) 2_446
O56 Na5 2.73(3) .
O57 Na2 2.84(3) 3_566
O58 Na6 2.77(3) .
O1W Na2 2.93(3) 3_566
O71 C6 1.26(3) .
O71 K1 2.501(18) .
O72 C6 1.30(3) .
O72 K1 2.598(15) .
N1 C5 1.357(10) .
N1 C1 1.357(10) .
C1 C2 1.357(10) .
C1 C6 1.51(3) .
C2 C3 1.357(10) .
C3 C4 1.357(10) .
C4 C5 1.357(10) .
C6 K1 2.86(2) .
K1 O55 2.360(17) 2_456
K1 O4W 2.418(18) .
K1 O2W 2.495(19) .
K1 O3W 2.515(19) .
K1 W14 4.043(5) 2_456
Na1 O31 2.87(3) 4_576
Na1 O5W 2.98(3) 4_576
Na2 O6W 2.73(3) .
Na2 O57 2.84(3) 3_566
Na2 O1W 2.93(3) 3_566
Na2 Tb2 4.04(2) 3_566
Na2 Na5 4.08(3) 3_566
Na3 O13W 2.45(4) 1_455
Na3 Sb5 3.06(2) 3_566
Na4 O10W 2.28(4) 1_655
Na4 O22W 2.43(5) .
Na4 O9W 2.68(5) .
Na4 O4 2.68(3) 2_556
Na5 O23W 2.66(5) .
Na5 O10 2.75(3) 1_455
Na5 O15W 2.83(5) .
Na5 Na2 4.08(3) 3_566
Na6 O2W 3.00(3) 2_446
Na6 K1 4.40(3) 2_446
O2W Na6 3.00(3) 2_456
O5W Na1 2.98(3) 4_675
O10W Na4 2.28(4) 1_455
O13W Na3 2.45(4) 1_655

loop_
_platon_squeeze_void_nr
_platon_squeeze_void_average_x
_platon_squeeze_void_average_y
_platon_squeeze_void_average_z
_platon_squeeze_void_volume
_platon_squeeze_void_count_electrons
1 -0.021 0.359 0.106 2099.8 1561.1
